data_1100487
loop_
_publ_author_name
'Philipp, G.'
'Harms, K.'
'Dehnicke, K.'
'Maichle-M\"ossmer, C.'
'Abram, U.'

_publ_section_title
;
 Phosphaniminato-Komplexe von Niob und Tantal. Die Kristallstrukturen von
 [NbCl~4~(NPiPr~3~)(CH~3~CN)], [NbCl~3~(NPiPr~3~)~2~], [TaCl~4~(NPiPr~3~)]~2~
 und [TaCl~3~(NPiPr~3~)~2~]
;
_journal_coden_ASTM ZAACAB
_journal_issue 11
_journal_name_full
;
 Zeitschrift fuer Anorganische und Allgemeine Chemie
;
_journal_page_first 1927
_journal_page_last 1934
_journal_paper_doi 10.1002/zaac.19966221119
_journal_volume 622
_journal_year 1996
_chemical_formula_sum 'C18 H42 Cl3 N2 P2 Ta'
_space_group_IT_number 9
_symmetry_cell_setting monoclinic
_symmetry_space_group_name_Hall 'C -2yc'
_symmetry_space_group_name_H-M 'C 1 c 1'
_cell_angle_alpha 90
_cell_angle_beta 111.92(1)
_cell_angle_gamma 90
_cell_formula_units_Z 4
_cell_length_a 13.039(3)
_cell_length_b 13.272(2)
_cell_length_c 16.821(4)
_cod_original_sg_symbol_H-M 'C c'
_cod_original_formula_sum 'C18 H42 Cl3 N2 P2 Ta1'
_cod_database_code 1100487

loop_
_symmetry_equiv_pos_site_id
_symmetry_equiv_pos_as_xyz
1 x,y,z
2 x,-y,1/2+z
3 1/2+x,1/2+y,z
4 1/2+x,1/2-y,1/2+z

loop_
_atom_site_label
_atom_site_type_symbol
_atom_site_fract_x
_atom_site_fract_y
_atom_site_fract_z
Ta1 Ta 0.99932(2) 0.18611(2) 1.00071(2)
Cl1 Cl 0.8613(2) 0.1214(2) 0.86954(14)
Cl2 Cl 0.9314(2) 0.3478(2) 0.93479(14)
Cl3 Cl 1.0318(2) 0.00901(15) 1.0361(2)
P1 P 0.9554(2) 0.2678(2) 1.17779(11)
P2 P 1.26959(15) 0.23425(14) 1.03688(12)
N1 N 0.9770(6) 0.2183(5) 1.0991(4)
N2 N 1.1436(5) 0.2121(5) 1.0114(4)
C1 C 1.0660(7) 0.3562(7) 1.2339(5)
C2 C 1.0752(7) 0.4395(8) 1.1742(6)
C3 C 1.0591(10) 0.3997(10) 1.3165(6)
C4 C 0.8222(7) 0.3356(8) 1.1378(7)
C5 C 0.7718(9) 0.3534(10) 1.2044(7)
C6 C 0.7403(8) 0.2916(9) 1.0581(7)
C7 C 0.9546(8) 0.1720(7) 1.2553(5)
C8 C 1.0670(12) 0.1237(10) 1.2957(8)
C9 C 0.8679(12) 0.0920(8) 1.2122(8)
C10 C 1.3338(7) 0.1265(6) 1.0047(6)
C11 C 1.4423(7) 0.1546(9) 0.9940(8)
C12 C 1.2542(8) 0.0730(7) 0.9271(7)
C13 C 1.2891(8) 0.3505(6) 0.9854(5)
C14 C 1.2343(12) 0.3397(8) 0.8873(7)
C15 C 1.2379(9) 0.4378(7) 1.0150(6)
C16 C 1.3352(7) 0.2517(7) 1.1517(5)
C17 C 1.3159(9) 0.1582(8) 1.1988(5)
C18 C 1.4572(9) 0.2827(10) 1.1837(7)
H1 H 1.1359(7) 0.3175(7) 1.2515(5)
H2 H 1.0641(55) 0.4111(11) 1.1185(14)
H3 H 1.1480(21) 0.4699(35) 1.1982(22)
H4 H 1.0194(37) 0.4904(26) 1.1682(34)
H5 H 1.1290(26) 0.4309(59) 1.3505(27)
H6 H 1.0432(71) 0.3459(14) 1.3492(27)
H7 H 1.0007(49) 0.4497(47) 1.3019(6)
H8 H 0.8392(7) 0.4035(8) 1.1215(7)
H9 H 0.8233(27) 0.3911(49) 1.2520(23)
H10 H 0.7561(58) 0.2892(10) 1.2249(36)
H11 H 0.7038(33) 0.3914(50) 1.1790(14)
H12 H 0.7223(50) 0.2236(23) 1.0695(15)
H13 H 0.7715(26) 0.2901(56) 1.0140(17)
H14 H 0.6738(26) 0.3324(35) 1.0388(29)
H15 H 0.9357(8) 0.2047(7) 1.3010(5)
H16 H 1.1219(17) 0.1753(14) 1.3221(59)
H17 H 1.0854(39) 0.0890(68) 1.2520(14)
H18 H 1.0660(27) 0.0758(59) 1.3390(48)
H19 H 0.8800(52) 0.0654(54) 1.1627(39)
H20 H 0.7948(13) 0.1218(20) 1.1941(57)
H21 H 0.8737(55) 0.0379(37) 1.2525(22)
H22 H 1.3536(7) 0.0776(6) 1.0525(6)
H23 H 1.4986(18) 0.1690(54) 1.0497(10)
H24 H 1.4305(17) 0.2137(34) 0.9577(39)
H25 H 1.4661(32) 0.0988(23) 0.9679(43)
H26 H 1.1929(32) 0.0467(47) 0.9401(16)
H27 H 1.2920(18) 0.0180(35) 0.9116(29)
H28 H 1.2266(46) 0.1200(15) 0.8797(14)
H29 H 1.3692(8) 0.3630(6) 1.0016(5)
H30 H 1.2670(46) 0.2833(37) 0.8687(9)
H31 H 1.2457(58) 0.4010(24) 0.8603(7)
H32 H 1.1557(15) 0.3281(60) 0.8712(8)
H33 H 1.2508(50) 0.4998(10) 0.9895(35)
H34 H 1.2711(40) 0.4430(32) 1.0770(7)
H35 H 1.1590(12) 0.4268(25) 0.9975(38)
H36 H 1.2956(7) 0.3080(7) 1.1664(5)
H37 H 1.2374(10) 0.1441(36) 1.1790(37)
H38 H 1.3443(60) 0.1710(23) 1.2600(7)
H39 H 1.3540(54) 0.1008(16) 1.1870(41)
H40 H 1.4640(11) 0.3463(32) 1.1577(43)
H41 H 1.4992(14) 0.2313(31) 1.1681(48)
H42 H 1.4855(21) 0.2901(65) 1.2455(9)

loop_
_atom_type_symbol
_atom_type_radius_bond
C 0.68
H 0.23
Cl 0.99
N 0.68
P 1.05
Ta 1.43
